data_7711255
loop_
_publ_author_name
'Chakraborty, Amit'
'Ahmed, Naushad'
'Ali, Junaid'
'Moorthy, Shruti'
'Goura, Joydeb'
'Singh, Saurabh Kumar'
'Rogez, Guillaume'
'Chandrasekhar, Vadapalli'

_publ_section_title
;
 Exchange-driven slow relaxation of magnetization in NiII2LnIII2 (LnIII =
 Y, Gd, Tb and Dy) butterfly complexes: experimental and theoretical
 studies
;
_journal_name_full 'Dalton Transactions'
_journal_paper_doi 10.1039/D2DT00237J
_journal_year 2022
_chemical_formula_moiety 'C54 H56 N6 Ni2 O18 Y2'
_chemical_formula_sum 'C54 H56 N6 Ni2 O18 Y2'
_chemical_formula_weight 1372.25
_chemical_melting_point 195
_space_group_crystal_system orthorhombic
_space_group_IT_number 60
_space_group_name_Hall '-P 2n 2ab'
_space_group_name_H-M_alt 'P b c n'
_atom_sites_solution_hydrogens mixed
_atom_sites_solution_primary iterative
_audit_creation_date 2020-06-13
_audit_creation_method
;
Olex2 1.2
(compiled 2018.05.29 svn.r3508 for OlexSys, GUI svn.r5506)
;
_audit_update_record
;
2021-11-07 deposited with the CCDC.	2022-08-29 downloaded from the CCDC.
;
_cell_angle_alpha 90
_cell_angle_beta 90
_cell_angle_gamma 90
_cell_formula_units_Z 4
_cell_length_a 15.0051(7)
_cell_length_b 24.3858(10)
_cell_length_c 14.8468(8)
_cell_measurement_reflns_used 13320
_cell_measurement_temperature 100(2)
_cell_measurement_theta_max 28.3310
_cell_measurement_theta_min 2.7070
_cell_volume 5432.6(4)
_computing_cell_refinement 'CrysAlisPro 1.171.39.29d (Rigaku OD, 2017)'
_computing_data_collection 'CrysAlisPro 1.171.39.29d (Rigaku OD, 2017)'
_computing_data_reduction 'CrysAlisPro 1.171.39.29d (Rigaku OD, 2017)'
_computing_molecular_graphics 'Olex2 (Dolomanov et al., 2009)'
_computing_publication_material 'Olex2 (Dolomanov et al., 2009)'
_computing_structure_refinement 'ShelXL (Sheldrick, 2015)'
_computing_structure_solution 'olex2.solve (Bourhis et al., 2015)'
_diffrn_ambient_temperature 100(2)
_diffrn_detector 'CCD plate'
_diffrn_measured_fraction_theta_full 0.999
_diffrn_measured_fraction_theta_max 0.923
_diffrn_measurement_details
;
List of Runs (angles in degrees, time in seconds):

  # Type    Start    End  Width  t~exp~   \w     \q     \k     \f   Frames
#--------------------------------------------------------------------------
  1  \w    -61.00 -34.00   0.50   15.39    --    7.20  15.00 166.00   54
  2  \w     -9.00  17.00   0.50   15.39    --   -7.60 -15.00  -3.00   52
  3  \w     50.00  75.00   0.50   15.39    --    7.20  77.00   0.00   50
  4  \w     12.00  95.00   0.50   15.39    --    7.20  57.00-120.00  166
  5  \w     51.00  89.00   0.50   15.39    --    7.20  77.00 -90.00   76
  6  \w    -20.00  96.00   0.50   15.39    --    7.20  57.00-180.00  232
  7  \w     18.00  75.00   0.50   15.39    --   -7.60  57.00-150.00  114
  8  \w    -16.00  32.00   0.50   15.39    --   -7.60 -77.00 -90.00   96
;
_diffrn_measurement_device 'four-circle diffractometer'
_diffrn_measurement_device_type 'XtaLAB AFC12 (RINC): Kappa single'
_diffrn_measurement_method '\w scans'
_diffrn_orient_matrix_type 'CrysAlisPro convention (1999,Acta A55,543-557)'
_diffrn_orient_matrix_UB_11 -0.0135914000
_diffrn_orient_matrix_UB_12 0.0278361000
_diffrn_orient_matrix_UB_13 0.0014654000
_diffrn_orient_matrix_UB_21 0.0445035000
_diffrn_orient_matrix_UB_22 0.0080604000
_diffrn_orient_matrix_UB_23 0.0089597000
_diffrn_orient_matrix_UB_31 0.0080749000
_diffrn_orient_matrix_UB_32 0.0024270000
_diffrn_orient_matrix_UB_33 -0.0469541000
_diffrn_radiation_monochromator graphite
_diffrn_radiation_probe x-ray
_diffrn_radiation_type MoK\a
_diffrn_radiation_wavelength 0.71073
_diffrn_reflns_av_R_equivalents 0.1332
_diffrn_reflns_av_unetI/netI 0.0672
_diffrn_reflns_Laue_measured_fraction_full 0.999
_diffrn_reflns_Laue_measured_fraction_max 0.923
_diffrn_reflns_limit_h_max 19
_diffrn_reflns_limit_h_min -20
_diffrn_reflns_limit_k_max 32
_diffrn_reflns_limit_k_min -32
_diffrn_reflns_limit_l_max 20
_diffrn_reflns_limit_l_min -15
_diffrn_reflns_number 59843
_diffrn_reflns_point_group_measured_fraction_full 0.999
_diffrn_reflns_point_group_measured_fraction_max 0.923
_diffrn_reflns_theta_full 25.242
_diffrn_reflns_theta_max 29.031
_diffrn_reflns_theta_min 2.715
_diffrn_source 'fine-focus sealed X-ray tube'
_diffrn_source_type 'Enhance (Mo) X-ray Source'
_exptl_absorpt_coefficient_mu 2.879
_exptl_absorpt_correction_T_max 1.00000
_exptl_absorpt_correction_T_min 0.42348
_exptl_absorpt_correction_type multi-scan
_exptl_absorpt_process_details
;
CrysAlisPro 1.171.39.29d (Rigaku Oxford Diffraction, 2017)
Empirical absorption correction using spherical harmonics,
 implemented in SCALE3 ABSPACK scaling algorithm.
;
_exptl_crystal_colour green
_exptl_crystal_density_diffrn 1.678
_exptl_crystal_description block
_exptl_crystal_F_000 2800
_exptl_crystal_size_max 0.18
_exptl_crystal_size_mid 0.16
_exptl_crystal_size_min 0.14
_refine_diff_density_max 0.349
_refine_diff_density_min -0.444
_refine_diff_density_rms 0.083
_refine_ls_extinction_method none
_refine_ls_goodness_of_fit_ref 1.023
_refine_ls_hydrogen_treatment mixed
_refine_ls_matrix_type full
_refine_ls_number_parameters 379
_refine_ls_number_reflns 6699
_refine_ls_number_restraints 3
_refine_ls_restrained_S_all 1.022
_refine_ls_R_factor_all 0.0820
_refine_ls_R_factor_gt 0.0464
_refine_ls_shift/su_max 0.002
_refine_ls_shift/su_mean 0.000
_refine_ls_structure_factor_coef Fsqd
_refine_ls_weighting_details 'w=1/[\s^2^(Fo^2^)+(0.0484P)^2^+2.2896P] where P=(Fo^2^+2Fc^2^)/3'
_refine_ls_weighting_scheme calc
_refine_ls_wR_factor_gt 0.0995
_refine_ls_wR_factor_ref 0.1108
_reflns_Friedel_coverage 0.000
_reflns_number_gt 4617
_reflns_number_total 6699
_reflns_threshold_expression 'I > 2\s(I)'
_cod_data_source_file d2dt00237j2.cif
_cod_data_source_block aj1340
_cod_database_code 7711255
_shelx_shelxl_version_number 2014/7
_chemical_oxdiff_formula CHNONiY
_shelx_space_group_comment
;
The symmetry employed for this shelxl refinement is uniquely defined
by the following loop, which should always be used as a source of
symmetry information in preference to the above space-group names.
They are only intended as comments.
;
_reflns_odcompleteness_completeness 99.79
_reflns_odcompleteness_iscentric 1
_reflns_odcompleteness_theta 26.32
_olex2_refinement_description
;
1. Fixed Uiso
 At 1.2 times of:
  All C(H) groups
 At 1.5 times of:
  All C(H,H,H) groups, All O(H) groups
2. Restrained distances
 O9-H9
 0.85 with sigma of 0.01
 C27-H9
 1.865353 with sigma of 0.02
 Ni1-H9
 2.58246 with sigma of 0.02
3.a Aromatic/amide H refined with riding coordinates:
 C8(H8), C5(H5), C17(H17), C11(H11), C3(H3), C4(H4), C14(H14), C21(H21),
 C12(H12), C19(H19), C20(H20), C13(H13)
3.b Idealised Me refined as rotating group:
 C26(H26A,H26B,H26C), C00T(H00A,H00B,H00C), C25(H25A,H25B,H25C), C27(H27A,H27B,
 H27C), C1(H1A,H1B,H1C)
;
_olex2_submission_special_instructions 'No special instructions were received'
_oxdiff_exptl_absorpt_empirical_details
;
Empirical correction (ABSPACK) includes:
- Absorption correction using spherical harmonics
- Frame scaling
;
_oxdiff_exptl_absorpt_empirical_full_max 1.469
_oxdiff_exptl_absorpt_empirical_full_min 0.680

loop_
_space_group_symop_operation_xyz
'x, y, z'
'-x+1/2, -y+1/2, z+1/2'
'-x, y, -z+1/2'
'x+1/2, -y+1/2, -z'
'-x, -y, -z'
'x-1/2, y-1/2, -z-1/2'
'x, -y, z-1/2'
'-x-1/2, y-1/2, z'

loop_
_atom_site_label
_atom_site_type_symbol
_atom_site_fract_x
_atom_site_fract_y
_atom_site_fract_z
_atom_site_U_iso_or_equiv
_atom_site_adp_type
_atom_site_occupancy
_atom_site_site_symmetry_order
_atom_site_calc_flag
_atom_site_refinement_flags_posn
_atom_site_refinement_flags_adp
_atom_site_refinement_flags_occupancy
_atom_site_disorder_assembly
_atom_site_disorder_group
Y2 Y 0.5000 0.73148(2) 0.2500 0.02654(11) Uani 1 2 d S T P . .
Y1 Y 0.5000 0.56665(2) 0.2500 0.03275(12) Uani 1 2 d S T P . .
Ni1 Ni 0.65956(2) 0.64071(2) 0.16122(2) 0.03108(12) Uani 1 1 d D . . . .
O6 O 0.51934(13) 0.64654(7) 0.16423(13) 0.0299(4) Uani 1 1 d . . . . .
O3 O 0.65410(13) 0.70709(8) 0.24357(12) 0.0312(4) Uani 1 1 d . . . . .
O2 O 0.65127(14) 0.58200(8) 0.26357(13) 0.0349(5) Uani 1 1 d . . . . .
O8 O 0.66955(14) 0.57762(8) 0.07078(15) 0.0430(5) Uani 1 1 d . . . . .
O5 O 0.44432(13) 0.77273(7) 0.37991(13) 0.0344(5) Uani 1 1 d . . . . .
O1 O 0.59362(15) 0.48334(8) 0.29939(16) 0.0480(6) Uani 1 1 d . . . . .
O7 O 0.55409(16) 0.52869(8) 0.11971(14) 0.0445(5) Uani 1 1 d . . . . .
O9 O 0.66185(16) 0.69110(8) 0.05252(15) 0.0477(6) Uani 1 1 d D . . . .
H9 H 0.641(2) 0.7233(7) 0.0564(15) 0.072 Uiso 1 1 d DR . . . .
N2 N 0.60766(16) 0.79914(9) 0.30891(16) 0.0341(6) Uani 1 1 d . . . . .
O4 O 0.30922(16) 0.80321(9) 0.48280(18) 0.0579(7) Uani 1 1 d . . . . .
N3 N 0.69497(16) 0.79572(10) 0.27510(17) 0.0376(6) Uani 1 1 d . . . . .
N1 N 0.79351(17) 0.64341(10) 0.18618(19) 0.0402(6) Uani 1 1 d . . . . .
C24 C 0.6243(2) 0.53454(12) 0.0736(2) 0.0418(7) Uani 1 1 d . . . . .
C7 C 0.4471(2) 0.82189(11) 0.41542(19) 0.0344(7) Uani 1 1 d . . . . .
C16 C 0.8400(2) 0.69348(13) 0.1716(2) 0.0415(7) Uani 1 1 d . . . . .
C9 C 0.7108(2) 0.74791(12) 0.24107(18) 0.0320(6) Uani 1 1 d . . . . .
C8 C 0.5971(2) 0.84240(11) 0.3576(2) 0.0371(7) Uani 1 1 d . . . . .
H8 H 0.6457 0.8659 0.3622 0.044 Uiso 1 1 calc R . . . .
C10 C 0.8004(2) 0.74270(12) 0.1978(2) 0.0379(7) Uani 1 1 d . . . . .
C2 C 0.3763(2) 0.84040(12) 0.4719(2) 0.0443(8) Uani 1 1 d . . . . .
C6 C 0.5188(2) 0.85795(11) 0.4049(2) 0.0397(7) Uani 1 1 d . . . . .
C5 C 0.5180(3) 0.90967(14) 0.4480(3) 0.0614(11) Uani 1 1 d . . . . .
H5 H 0.5665 0.9330 0.4403 0.074 Uiso 1 1 calc R . . . .
C17 C 0.8369(2) 0.60210(15) 0.2140(3) 0.0539(9) Uani 1 1 d . . . . .
H17 H 0.8978 0.6067 0.2231 0.065 Uiso 1 1 calc R . . . .
C11 C 0.8495(2) 0.79080(15) 0.1830(3) 0.0551(9) Uani 1 1 d . . . . .
H11 H 0.8255 0.8243 0.2003 0.066 Uiso 1 1 calc R . . . .
C23 C 0.7103(2) 0.54114(12) 0.2574(2) 0.0402(7) Uani 1 1 d . . . . .
C26 C 0.4780(2) 0.64635(13) 0.0792(2) 0.0475(8) Uani 1 1 d . . . . .
H26A H 0.4212 0.6284 0.0835 0.071 Uiso 1 1 calc GR . . . .
H26B H 0.5150 0.6271 0.0370 0.071 Uiso 1 1 calc GR . . . .
H26C H 0.4697 0.6834 0.0591 0.071 Uiso 1 1 calc GR . . . .
C00T C 0.5665(3) 0.43302(13) 0.3416(3) 0.0650(11) Uani 1 1 d . . . . .
H00A H 0.5066 0.4367 0.3636 0.097 Uiso 1 1 calc GR . . . .
H00B H 0.6057 0.4250 0.3910 0.097 Uiso 1 1 calc GR . . . .
H00C H 0.5689 0.4037 0.2985 0.097 Uiso 1 1 calc GR . . . .
C3 C 0.3776(3) 0.89140(13) 0.5124(3) 0.0592(10) Uani 1 1 d . . . . .
H3 H 0.3301 0.9023 0.5483 0.071 Uiso 1 1 calc R . . . .
C22 C 0.6826(2) 0.48753(13) 0.2755(2) 0.0461(8) Uani 1 1 d . . . . .
C4 C 0.4493(3) 0.92632(14) 0.4999(3) 0.0710(12) Uani 1 1 d . . . . .
H4 H 0.4500 0.9607 0.5269 0.085 Uiso 1 1 calc R . . . .
C14 C 0.9230(2) 0.69334(15) 0.1298(3) 0.0554(9) Uani 1 1 d . . . . .
H14 H 0.9478 0.6603 0.1113 0.067 Uiso 1 1 calc R . . . .
C18 C 0.8001(2) 0.54868(14) 0.2329(3) 0.0518(9) Uani 1 1 d . . . . .
C21 C 0.7384(3) 0.44313(15) 0.2654(3) 0.0612(11) Uani 1 1 d . . . . .
H21 H 0.7174 0.4079 0.2765 0.073 Uiso 1 1 calc R . . . .
C25 C 0.6570(3) 0.48554(14) 0.0208(3) 0.0652(11) Uani 1 1 d . . . . .
H25A H 0.7096 0.4954 -0.0122 0.098 Uiso 1 1 calc GR . . . .
H25B H 0.6115 0.4740 -0.0205 0.098 Uiso 1 1 calc GR . . . .
H25C H 0.6705 0.4561 0.0615 0.098 Uiso 1 1 calc GR . . . .
C27 C 0.7046(3) 0.68368(16) -0.0304(3) 0.0743(13) Uani 1 1 d D . . . .
H27A H 0.6643 0.6927 -0.0784 0.111 Uiso 1 1 calc GR . . . .
H27B H 0.7230 0.6461 -0.0362 0.111 Uiso 1 1 calc GR . . . .
H27C H 0.7560 0.7071 -0.0335 0.111 Uiso 1 1 calc GR . . . .
C1 C 0.2352(3) 0.81958(18) 0.5358(4) 0.0827(14) Uani 1 1 d . . . . .
H1A H 0.2076 0.8511 0.5090 0.124 Uiso 1 1 calc GR . . . .
H1B H 0.2550 0.8285 0.5955 0.124 Uiso 1 1 calc GR . . . .
H1C H 0.1928 0.7901 0.5388 0.124 Uiso 1 1 calc GR . . . .
C12 C 0.9322(3) 0.78946(16) 0.1436(3) 0.0661(11) Uani 1 1 d . . . . .
H12 H 0.9638 0.8219 0.1358 0.079 Uiso 1 1 calc R . . . .
C19 C 0.8568(3) 0.50325(17) 0.2248(3) 0.0753(13) Uani 1 1 d . . . . .
H19 H 0.9164 0.5087 0.2099 0.090 Uiso 1 1 calc R . . . .
C20 C 0.8262(3) 0.45105(17) 0.2386(3) 0.0746(13) Uani 1 1 d . . . . .
H20 H 0.8638 0.4212 0.2301 0.089 Uiso 1 1 calc R . . . .
C13 C 0.9686(3) 0.74105(17) 0.1157(3) 0.0674(12) Uani 1 1 d . . . . .
H13 H 1.0239 0.7406 0.0874 0.081 Uiso 1 1 calc R . . . .

loop_
_atom_site_aniso_label
_atom_site_aniso_U_11
_atom_site_aniso_U_22
_atom_site_aniso_U_33
_atom_site_aniso_U_23
_atom_site_aniso_U_13
_atom_site_aniso_U_12
Y2 0.0273(2) 0.02232(18) 0.0301(2) 0.000 0.00110(16) 0.000
Y1 0.0353(2) 0.02221(19) 0.0408(2) 0.000 -0.00026(18) 0.000
Ni1 0.0301(2) 0.02535(18) 0.0378(2) -0.00261(15) 0.00130(17) 0.00176(15)
O6 0.0310(10) 0.0266(10) 0.0320(10) -0.0012(8) -0.0035(8) -0.0001(8)
O3 0.0286(11) 0.0274(10) 0.0375(11) -0.0020(8) 0.0018(8) -0.0011(8)
O2 0.0335(12) 0.0254(9) 0.0458(12) 0.0014(8) -0.0018(9) 0.0052(9)
O8 0.0482(13) 0.0344(11) 0.0463(13) -0.0077(9) 0.0067(10) 0.0029(10)
O5 0.0384(12) 0.0281(10) 0.0369(11) -0.0054(8) 0.0046(9) -0.0007(9)
O1 0.0527(15) 0.0270(11) 0.0644(15) 0.0122(10) -0.0002(12) 0.0035(10)
O7 0.0513(14) 0.0345(11) 0.0475(12) -0.0076(10) 0.0018(11) 0.0001(10)
O9 0.0613(15) 0.0370(12) 0.0449(13) 0.0052(10) 0.0162(11) 0.0064(11)
N2 0.0342(14) 0.0289(12) 0.0391(13) -0.0036(10) 0.0032(11) -0.0030(11)
O4 0.0483(14) 0.0491(14) 0.0762(17) -0.0094(12) 0.0266(13) 0.0011(12)
N3 0.0314(14) 0.0349(14) 0.0466(15) -0.0082(11) 0.0051(12) -0.0036(11)
N1 0.0301(14) 0.0351(14) 0.0555(17) -0.0035(12) 0.0050(12) 0.0058(11)
C24 0.052(2) 0.0344(16) 0.0388(17) -0.0050(14) -0.0016(16) 0.0060(15)
C7 0.0396(17) 0.0295(14) 0.0340(15) -0.0011(12) 0.0016(13) 0.0068(13)
C16 0.0328(17) 0.0425(17) 0.0493(19) -0.0052(14) 0.0017(15) -0.0034(14)
C9 0.0316(16) 0.0299(14) 0.0343(16) -0.0036(12) -0.0014(13) -0.0024(13)
C8 0.0386(18) 0.0255(14) 0.0470(18) -0.0029(13) 0.0007(14) -0.0051(13)
C10 0.0337(17) 0.0389(16) 0.0409(17) -0.0065(14) 0.0025(14) -0.0078(14)
C2 0.047(2) 0.0337(16) 0.0518(19) -0.0016(14) 0.0102(16) 0.0076(15)
C6 0.0468(19) 0.0242(14) 0.0481(19) -0.0026(13) 0.0031(15) 0.0001(13)
C5 0.065(2) 0.0308(17) 0.088(3) -0.0150(18) 0.020(2) -0.0047(16)
C17 0.0323(18) 0.052(2) 0.077(3) 0.0032(19) -0.0032(18) 0.0056(17)
C11 0.049(2) 0.048(2) 0.069(2) -0.0202(18) 0.0136(18) -0.0121(17)
C23 0.0395(18) 0.0322(16) 0.0489(19) 0.0018(13) -0.0057(15) 0.0108(14)
C26 0.050(2) 0.0441(19) 0.048(2) -0.0022(15) -0.0083(16) 0.0023(15)
C00T 0.077(3) 0.0329(18) 0.086(3) 0.0164(18) 0.004(2) -0.0034(18)
C3 0.065(2) 0.0395(19) 0.073(2) -0.0106(18) 0.020(2) 0.0133(18)
C22 0.049(2) 0.0358(17) 0.054(2) 0.0054(15) -0.0043(16) 0.0072(15)
C4 0.080(3) 0.0314(18) 0.101(3) -0.022(2) 0.022(3) 0.0062(19)
C14 0.0372(19) 0.054(2) 0.075(2) -0.0152(18) 0.0127(18) 0.0010(16)
C18 0.043(2) 0.0410(18) 0.072(2) 0.0061(17) -0.0047(18) 0.0140(16)
C21 0.065(3) 0.0341(17) 0.084(3) 0.0093(18) -0.001(2) 0.0165(18)
C25 0.083(3) 0.0396(19) 0.073(3) -0.0181(18) 0.013(2) 0.0092(19)
C27 0.108(4) 0.053(2) 0.062(2) -0.0064(19) 0.038(2) -0.009(2)
C1 0.067(3) 0.068(3) 0.113(4) -0.001(3) 0.051(3) 0.008(2)
C12 0.049(2) 0.061(2) 0.088(3) -0.019(2) 0.022(2) -0.0254(19)
C19 0.054(3) 0.063(3) 0.109(4) 0.023(2) 0.009(2) 0.025(2)
C20 0.071(3) 0.049(2) 0.104(4) 0.015(2) 0.010(2) 0.032(2)
C13 0.043(2) 0.073(3) 0.087(3) -0.018(2) 0.026(2) -0.016(2)

loop_
_atom_type_symbol
_atom_type_description
_atom_type_scat_dispersion_real
_atom_type_scat_dispersion_imag
_atom_type_scat_source
C C 0.0033 0.0016 'International Tables Vol C Tables 4.2.6.8 and 6.1.1.4'
H H 0.0000 0.0000 'International Tables Vol C Tables 4.2.6.8 and 6.1.1.4'
N N 0.0061 0.0033 'International Tables Vol C Tables 4.2.6.8 and 6.1.1.4'
O O 0.0106 0.0060 'International Tables Vol C Tables 4.2.6.8 and 6.1.1.4'
Ni Ni 0.3393 1.1124 'International Tables Vol C Tables 4.2.6.8 and 6.1.1.4'
Y Y -2.7962 3.5667 'International Tables Vol C Tables 4.2.6.8 and 6.1.1.4'

loop_
_geom_angle_atom_site_label_1
_geom_angle_atom_site_label_2
_geom_angle_atom_site_label_3
_geom_angle
_geom_angle_site_symmetry_1
_geom_angle_site_symmetry_3
_geom_angle_publ_flag
Ni1 Y2 Y1 50.996(7) 3_655 . ?
Ni1 Y2 Y1 50.995(7) . . ?
Ni1 Y2 Ni1 101.991(14) . 3_655 ?
O6 Y2 Y1 32.23(4) . . ?
O6 Y2 Y1 32.23(4) 3_655 . ?
O6 Y2 Ni1 36.10(5) . . ?
O6 Y2 Ni1 36.10(5) 3_655 3_655 ?
O6 Y2 Ni1 75.12(5) . 3_655 ?
O6 Y2 Ni1 75.12(5) 3_655 . ?
O6 Y2 O6 64.46(9) . 3_655 ?
O6 Y2 N2 132.21(7) . . ?
O6 Y2 N2 117.30(7) . 3_655 ?
O6 Y2 N2 132.21(7) 3_655 3_655 ?
O6 Y2 N2 117.30(7) 3_655 . ?
O3 Y2 Y1 75.59(4) 3_655 . ?
O3 Y2 Y1 75.59(4) . . ?
O3 Y2 Ni1 121.14(5) 3_655 . ?
O3 Y2 Ni1 33.86(4) . . ?
O3 Y2 Ni1 33.86(4) 3_655 3_655 ?
O3 Y2 Ni1 121.14(5) . 3_655 ?
O3 Y2 O6 69.76(7) 3_655 3_655 ?
O3 Y2 O6 85.70(6) 3_655 . ?
O3 Y2 O6 69.76(7) . . ?
O3 Y2 O6 85.70(6) . 3_655 ?
O3 Y2 O3 151.18(9) 3_655 . ?
O3 Y2 N2 141.75(7) . 3_655 ?
O3 Y2 N2 63.09(7) . . ?
O3 Y2 N2 141.74(7) 3_655 . ?
O3 Y2 N2 63.09(7) 3_655 3_655 ?
O5 Y2 Y1 115.58(5) . . ?
O5 Y2 Y1 115.58(5) 3_655 . ?
O5 Y2 Ni1 73.59(5) . 3_655 ?
O5 Y2 Ni1 145.69(5) . . ?
O5 Y2 Ni1 73.59(5) 3_655 . ?
O5 Y2 Ni1 145.69(5) 3_655 3_655 ?
O5 Y2 O6 146.94(6) 3_655 3_655 ?
O5 Y2 O6 83.82(6) 3_655 . ?
O5 Y2 O6 83.82(6) . 3_655 ?
O5 Y2 O6 146.94(6) . . ?
O5 Y2 O3 74.18(7) . 3_655 ?
O5 Y2 O3 74.18(7) 3_655 . ?
O5 Y2 O3 119.17(7) 3_655 3_655 ?
O5 Y2 O3 119.17(7) . . ?
O5 Y2 O5 128.84(9) . 3_655 ?
O5 Y2 N2 76.71(7) . 3_655 ?
O5 Y2 N2 69.69(7) . . ?
O5 Y2 N2 76.71(7) 3_655 . ?
O5 Y2 N2 69.69(7) 3_655 3_655 ?
N2 Y2 Y1 131.93(6) 3_655 . ?
N2 Y2 Y1 131.93(6) . . ?
N2 Y2 Ni1 96.20(5) 3_655 3_655 ?
N2 Y2 Ni1 96.20(5) . . ?
N2 Y2 Ni1 137.15(6) . 3_655 ?
N2 Y2 Ni1 137.15(6) 3_655 . ?
N2 Y2 N2 96.14(11) 3_655 . ?
Ni1 Y1 Y2 56.545(8) . . ?
Ni1 Y1 Y2 56.545(8) 3_655 . ?
Ni1 Y1 Ni1 113.090(16) . 3_655 ?
O6 Y1 Y2 33.84(5) 3_655 . ?
O6 Y1 Y2 33.84(5) . . ?
O6 Y1 Ni1 39.93(5) 3_655 3_655 ?
O6 Y1 Ni1 39.93(5) . . ?
O6 Y1 Ni1 81.43(5) . 3_655 ?
O6 Y1 Ni1 81.43(5) 3_655 . ?
O6 Y1 O6 67.68(9) 3_655 . ?
O6 Y1 O1 137.90(7) . . ?
O6 Y1 O1 124.60(7) 3_655 . ?
O6 Y1 O1 137.90(7) 3_655 3_655 ?
O6 Y1 O1 124.61(7) . 3_655 ?
O2 Y1 Y2 80.67(5) 3_655 . ?
O2 Y1 Y2 80.67(5) . . ?
O2 Y1 Ni1 126.43(5) 3_655 . ?
O2 Y1 Ni1 126.43(5) . 3_655 ?
O2 Y1 Ni1 39.41(5) . . ?
O2 Y1 Ni1 39.41(5) 3_655 3_655 ?
O2 Y1 O6 86.54(7) 3_655 . ?
O2 Y1 O6 86.54(7) . 3_655 ?
O2 Y1 O6 77.94(7) . . ?
O2 Y1 O6 77.94(7) 3_655 3_655 ?
O2 Y1 O2 161.34(9) 3_655 . ?
O2 Y1 O1 64.35(7) 3_655 3_655 ?
O2 Y1 O1 133.52(7) 3_655 . ?
O2 Y1 O1 64.35(7) . . ?
O2 Y1 O1 133.52(7) . 3_655 ?
O1 Y1 Y2 142.05(5) . . ?
O1 Y1 Y2 142.05(5) 3_655 . ?
O1 Y1 Ni1 135.94(5) . 3_655 ?
O1 Y1 Ni1 135.94(5) 3_655 . ?
O1 Y1 Ni1 98.67(5) 3_655 3_655 ?
O1 Y1 Ni1 98.67(5) . . ?
O1 Y1 O1 75.91(10) . 3_655 ?
O7 Y1 Y2 113.81(5) 3_655 . ?
O7 Y1 Y2 113.81(5) . . ?
O7 Y1 Ni1 145.16(6) 3_655 . ?
O7 Y1 Ni1 67.94(5) 3_655 3_655 ?
O7 Y1 Ni1 145.16(6) . 3_655 ?
O7 Y1 Ni1 67.94(5) . . ?
O7 Y1 O6 146.84(7) . 3_655 ?
O7 Y1 O6 146.84(7) 3_655 . ?
O7 Y1 O6 80.42(7) . . ?
O7 Y1 O6 80.42(7) 3_655 3_655 ?
O7 Y1 O2 77.94(8) . . ?
O7 Y1 O2 77.95(8) 3_655 3_655 ?
O7 Y1 O2 109.86(8) 3_655 . ?
O7 Y1 O2 109.86(8) . 3_655 ?
O7 Y1 O1 68.57(8) . 3_655 ?
O7 Y1 O1 74.26(8) . . ?
O7 Y1 O1 68.57(8) 3_655 . ?
O7 Y1 O1 74.26(8) 3_655 3_655 ?
O7 Y1 O7 132.38(10) . 3_655 ?
Y1 Ni1 Y2 72.460(10) . . ?
O6 Ni1 Y2 43.16(5) . . ?
O6 Ni1 Y1 45.54(5) . . ?
O3 Ni1 Y2 40.98(5) . . ?
O3 Ni1 Y1 99.66(5) . . ?
O3 Ni1 O6 83.87(7) . . ?
O3 Ni1 O2 96.07(8) . . ?
O3 Ni1 O8 175.53(8) . . ?
O3 Ni1 N1 84.54(9) . . ?
O2 Ni1 Y2 96.78(6) . . ?
O2 Ni1 Y1 44.51(6) . . ?
O2 Ni1 O6 88.36(8) . . ?
O8 Ni1 Y2 140.23(6) . . ?
O8 Ni1 Y1 84.45(6) . . ?
O8 Ni1 O6 97.91(8) . . ?
O8 Ni1 O2 88.09(8) . . ?
O9 Ni1 Y2 85.90(6) . . ?
O9 Ni1 Y1 131.79(7) . . ?
O9 Ni1 O6 89.60(9) . . ?
O9 Ni1 O3 89.82(8) . . ?
O9 Ni1 O2 173.53(9) . . ?
O9 Ni1 O8 86.11(9) . . ?
O9 Ni1 N1 96.20(10) . . ?
N1 Ni1 Y2 125.51(7) . . ?
N1 Ni1 Y1 131.55(7) . . ?
N1 Ni1 O6 167.02(9) . . ?
N1 Ni1 O2 87.07(9) . . ?
N1 Ni1 O8 94.08(9) . . ?
Y1 O6 Y2 113.93(8) . . ?
Ni1 O6 Y2 100.74(7) . . ?
Ni1 O6 Y1 94.53(7) . . ?
C26 O6 Y2 114.66(16) . . ?
C26 O6 Y1 115.47(17) . . ?
C26 O6 Ni1 114.9(2) . . ?
Ni1 O3 Y2 105.16(8) . . ?
C9 O3 Y2 116.14(17) . . ?
C9 O3 Ni1 124.23(17) . . ?
Ni1 O2 Y1 96.09(8) . . ?
C23 O2 Y1 121.64(19) . . ?
C23 O2 Ni1 114.90(18) . . ?
C24 O8 Ni1 124.7(2) . . ?
C7 O5 Y2 135.78(18) . . ?
C00T O1 Y1 130.0(2) . . ?
C22 O1 Y1 113.23(17) . . ?
C22 O1 C00T 116.6(3) . . ?
C24 O7 Y1 134.91(19) . . ?
Ni1 O9 H9 120.0(13) . . ?
C27 O9 Ni1 129.0(2) . . ?
C27 O9 H9 110.5(13) . . ?
N3 N2 Y2 116.34(16) . . ?
C8 N2 Y2 131.7(2) . . ?
C8 N2 N3 111.3(2) . . ?
C2 O4 C1 117.1(3) . . ?
C9 N3 N2 111.4(2) . . ?
C16 N1 Ni1 118.81(19) . . ?
C17 N1 Ni1 122.5(2) . . ?
C17 N1 C16 118.7(3) . . ?
O8 C24 O7 124.4(3) . . ?
O8 C24 C25 118.1(3) . . ?
O7 C24 C25 117.5(3) . . ?
O5 C7 C2 120.1(3) . . ?
O5 C7 C6 123.7(3) . . ?
C6 C7 C2 116.1(3) . . ?
C10 C16 N1 119.2(3) . . ?
C14 C16 N1 120.3(3) . . ?
C14 C16 C10 120.5(3) . . ?
O3 C9 C10 122.1(2) . . ?
N3 C9 O3 123.7(3) . . ?
N3 C9 C10 114.2(3) . . ?
N2 C8 H8 116.6 . . ?
N2 C8 C6 126.7(3) . . ?
C6 C8 H8 116.6 . . ?
C16 C10 C9 125.1(3) . . ?
C16 C10 C11 116.9(3) . . ?
C11 C10 C9 117.9(3) . . ?
O4 C2 C7 114.1(3) . . ?
O4 C2 C3 123.9(3) . . ?
C3 C2 C7 122.0(3) . . ?
C7 C6 C8 121.6(3) . . ?
C7 C6 C5 120.3(3) . . ?
C5 C6 C8 117.9(3) . . ?
C6 C5 H5 118.9 . . ?
C4 C5 C6 122.2(4) . . ?
C4 C5 H5 118.9 . . ?
N1 C17 H17 117.1 . . ?
N1 C17 C18 125.7(3) . . ?
C18 C17 H17 117.1 . . ?
C10 C11 H11 119.3 . . ?
C12 C11 C10 121.4(3) . . ?
C12 C11 H11 119.3 . . ?
O2 C23 C22 119.2(3) . . ?
O2 C23 C18 123.7(3) . . ?
C22 C23 C18 117.2(3) . . ?
O6 C26 H26A 109.5 . . ?
O6 C26 H26B 109.5 . . ?
O6 C26 H26C 109.5 . . ?
H26A C26 H26B 109.5 . . ?
H26A C26 H26C 109.5 . . ?
H26B C26 H26C 109.5 . . ?
O1 C00T H00A 109.5 . . ?
O1 C00T H00B 109.5 . . ?
O1 C00T H00C 109.5 . . ?
H00A C00T H00B 109.5 . . ?
H00A C00T H00C 109.5 . . ?
H00B C00T H00C 109.5 . . ?
C2 C3 H3 119.8 . . ?
C2 C3 C4 120.5(3) . . ?
C4 C3 H3 119.8 . . ?
O1 C22 C23 113.9(3) . . ?
C21 C22 O1 123.8(3) . . ?
C21 C22 C23 122.2(4) . . ?
C5 C4 C3 119.0(3) . . ?
C5 C4 H4 120.5 . . ?
C3 C4 H4 120.5 . . ?
C16 C14 H14 119.5 . . ?
C13 C14 C16 121.0(3) . . ?
C13 C14 H14 119.5 . . ?
C23 C18 C17 122.3(3) . . ?
C19 C18 C17 117.7(4) . . ?
C19 C18 C23 120.0(3) . . ?
C22 C21 H21 120.0 . . ?
C22 C21 C20 119.9(4) . . ?
C20 C21 H21 120.0 . . ?
C24 C25 H25A 109.5 . . ?
C24 C25 H25B 109.5 . . ?
C24 C25 H25C 109.5 . . ?
H25A C25 H25B 109.5 . . ?
H25A C25 H25C 109.5 . . ?
H25B C25 H25C 109.5 . . ?
O9 C27 H27A 109.5 . . ?
O9 C27 H27B 109.5 . . ?
O9 C27 H27C 109.5 . . ?
H27A C27 H27B 109.5 . . ?
H27A C27 H27C 109.5 . . ?
H27B C27 H27C 109.5 . . ?
O4 C1 H1A 109.5 . . ?
O4 C1 H1B 109.5 . . ?
O4 C1 H1C 109.5 . . ?
H1A C1 H1B 109.5 . . ?
H1A C1 H1C 109.5 . . ?
H1B C1 H1C 109.5 . . ?
C11 C12 H12 119.6 . . ?
C13 C12 C11 120.8(3) . . ?
C13 C12 H12 119.6 . . ?
C18 C19 H19 119.4 . . ?
C20 C19 C18 121.2(4) . . ?
C20 C19 H19 119.4 . . ?
C21 C20 H20 120.3 . . ?
C19 C20 C21 119.4(4) . . ?
C19 C20 H20 120.3 . . ?
C14 C13 H13 120.4 . . ?
C12 C13 C14 119.3(3) . . ?
C12 C13 H13 120.4 . . ?

loop_
_geom_bond_atom_site_label_1
_geom_bond_atom_site_label_2
_geom_bond_distance
_geom_bond_site_symmetry_2
_geom_bond_publ_flag
Y2 Y1 4.0194(5) . ?
Y2 Ni1 3.5170(4) . ?
Y2 Ni1 3.5170(4) 3_655 ?
Y2 O6 2.4487(18) . ?
Y2 O6 2.4487(18) 3_655 ?
Y2 O3 2.3894(19) 3_655 ?
Y2 O3 2.3895(19) . ?
Y2 O5 2.3303(18) 3_655 ?
Y2 O5 2.3303(18) . ?
Y2 N2 2.469(2) . ?
Y2 N2 2.469(2) 3_655 ?
Y1 Ni1 3.2758(4) 3_655 ?
Y1 Ni1 3.2758(4) . ?
Y1 O6 2.3453(18) 3_655 ?
Y1 O6 2.3454(18) . ?
Y1 O2 2.309(2) 3_655 ?
Y1 O2 2.309(2) . ?
Y1 O1 2.577(2) . ?
Y1 O1 2.577(2) 3_655 ?
Y1 O7 2.293(2) 3_655 ?
Y1 O7 2.293(2) . ?
Ni1 O6 2.109(2) . ?
Ni1 O3 2.0304(18) . ?
Ni1 O2 2.091(2) . ?
Ni1 O8 2.047(2) . ?
Ni1 O9 2.029(2) . ?
Ni1 N1 2.045(3) . ?
O6 C26 1.407(4) . ?
O3 C9 1.310(3) . ?
O2 C23 1.336(4) . ?
O8 C24 1.251(4) . ?
O5 C7 1.310(3) . ?
O1 C00T 1.437(4) . ?
O1 C22 1.385(4) . ?
O7 C24 1.265(4) . ?
O9 H9 0.848(9) . ?
O9 C27 1.400(4) . ?
N2 N3 1.405(3) . ?
N2 C8 1.288(4) . ?
O4 C2 1.364(4) . ?
O4 C1 1.419(4) . ?
N3 C9 1.293(4) . ?
N1 C16 1.423(4) . ?
N1 C17 1.269(4) . ?
C24 C25 1.511(4) . ?
C7 C2 1.427(4) . ?
C7 C6 1.398(4) . ?
C16 C10 1.394(4) . ?
C16 C14 1.392(4) . ?
C9 C10 1.496(4) . ?
C8 H8 0.9300 . ?
C8 C6 1.421(4) . ?
C10 C11 1.402(4) . ?
C2 C3 1.381(4) . ?
C6 C5 1.414(4) . ?
C5 H5 0.9300 . ?
C5 C4 1.351(5) . ?
C17 H17 0.9300 . ?
C17 C18 1.442(5) . ?
C11 H11 0.9300 . ?
C11 C12 1.372(5) . ?
C23 C22 1.398(4) . ?
C23 C18 1.408(5) . ?
C26 H26A 0.9600 . ?
C26 H26B 0.9600 . ?
C26 H26C 0.9600 . ?
C00T H00A 0.9600 . ?
C00T H00B 0.9600 . ?
C00T H00C 0.9600 . ?
C3 H3 0.9300 . ?
C3 C4 1.384(5) . ?
C22 C21 1.377(5) . ?
C4 H4 0.9300 . ?
C14 H14 0.9300 . ?
C14 C13 1.366(5) . ?
C18 C19 1.402(5) . ?
C21 H21 0.9300 . ?
C21 C20 1.389(6) . ?
C25 H25A 0.9600 . ?
C25 H25B 0.9600 . ?
C25 H25C 0.9600 . ?
C27 H27A 0.9600 . ?
C27 H27B 0.9600 . ?
C27 H27C 0.9600 . ?
C1 H1A 0.9600 . ?
C1 H1B 0.9600 . ?
C1 H1C 0.9600 . ?
C12 H12 0.9300 . ?
C12 C13 1.365(5) . ?
C19 H19 0.9300 . ?
C19 C20 1.368(6) . ?
C20 H20 0.9300 . ?
C13 H13 0.9300 . ?
